data_2012734
loop_
_publ_author_name
'Jones, Peter G.'
'Hartig, Thorsten'
'Hopf, Henning'

_publ_section_title
;Three ruthenocene derivatives:
 (\h^5^-4,7-dimethylindenyl)(\h^5^-pentamethylcyclopentadienyl)ruthenium(II),
 [\h^5^-[2](4,7)indeno[2]paracyclophanyl](\h^5^-pentamethylcyclopentadienyl)ruthenium(II)
 and bis[\h^5^-[2](4,7)indeno[2]paracyclophanyl]ruthenium(II)
;
_journal_issue 6
_journal_name_full 'Acta Crystallographica Section C'
_journal_page_first m347
_journal_page_last m350
_journal_paper_doi 10.1107/S0108270102008090
_journal_volume 58
_journal_year 2002
_chemical_formula_iupac '[Ru (C10 H15) (C11 H11)]'
_chemical_formula_moiety 'C21 H26 Ru'
_chemical_formula_sum 'C21 H26 Ru'
_chemical_formula_weight 379.49
_chemical_name_systematic
;
(\h^5^-4,7-dimethylindenyl)(\h^5^-pentamethylcyclopentadienyl)ruthenium(II)
;
_space_group_IT_number 14
_symmetry_cell_setting monoclinic
_symmetry_space_group_name_Hall '-P 2yn'
_symmetry_space_group_name_H-M 'P 1 21/n 1'
_atom_sites_solution_hydrogens geom
_atom_sites_solution_primary Patterson
_atom_sites_solution_secondary difmap
_audit_creation_method SHELXL97
_cell_angle_alpha 90
_cell_angle_beta 97.50(2)
_cell_angle_gamma 90
_cell_formula_units_Z 4
_cell_length_a 8.609(2)
_cell_length_b 14.232(3)
_cell_length_c 14.752(3)
_cell_measurement_reflns_used 46
_cell_measurement_temperature 293(2)
_cell_measurement_theta_max 11.5
_cell_measurement_theta_min 10.0
_cell_volume 1792.0(7)
_computing_cell_refinement 'P3 Software'
_computing_data_collection 'P3 Software (Nicolet, 1987)'
_computing_data_reduction 'XDISK (Nicolet, 1987)'
_computing_molecular_graphics 'XP (Siemens, 1994)'
_computing_publication_material SHELXL97
_computing_structure_refinement 'SHELXL97 (Sheldrick, 1997)'
_computing_structure_solution 'SHELXS97 (Sheldrick, 1990)'
_diffrn_ambient_temperature 293(2)
_diffrn_measured_fraction_theta_full 0.997
_diffrn_measured_fraction_theta_max 0.997
_diffrn_measurement_device_type 'Nicolet R3'
_diffrn_measurement_method '\w/\q scan'
_diffrn_radiation_monochromator graphite
_diffrn_radiation_source 'fine-focus sealed tube'
_diffrn_radiation_type MoK\a
_diffrn_radiation_wavelength 0.71073
_diffrn_reflns_av_R_equivalents 0.011
_diffrn_reflns_av_sigmaI/netI 0.021
_diffrn_reflns_limit_h_max 2
_diffrn_reflns_limit_h_min -10
_diffrn_reflns_limit_k_max 16
_diffrn_reflns_limit_k_min 0
_diffrn_reflns_limit_l_max 17
_diffrn_reflns_limit_l_min -17
_diffrn_reflns_number 4248
_diffrn_reflns_theta_full 25.00
_diffrn_reflns_theta_max 25.05
_diffrn_reflns_theta_min 3.13
_diffrn_standards_decay_% 0
_diffrn_standards_interval_count 147
_diffrn_standards_number 3
_exptl_absorpt_coefficient_mu 0.870
_exptl_absorpt_correction_T_max 0.737
_exptl_absorpt_correction_T_min 0.608
_exptl_absorpt_correction_type '\y scan'
_exptl_absorpt_process_details '(XEMP; Nicolet, 1987)'
_exptl_crystal_colour orange-yellow
_exptl_crystal_density_diffrn 1.407
_exptl_crystal_density_meas ?
_exptl_crystal_density_method 'not measured'
_exptl_crystal_description prism
_exptl_crystal_F_000 784
_exptl_crystal_size_max 0.70
_exptl_crystal_size_mid 0.50
_exptl_crystal_size_min 0.35
_refine_diff_density_max 0.33
_refine_diff_density_min -0.30
_refine_ls_extinction_coef 0.0025(4)
_refine_ls_extinction_expression Fc^*^=kFc[1+0.001xFc^2^\l^3^/sin(2\q)]^-1/4^
_refine_ls_extinction_method 'SHELXL97 (Sheldrick, 1997)'
_refine_ls_goodness_of_fit_ref 1.100
_refine_ls_hydrogen_treatment constr
_refine_ls_matrix_type full
_refine_ls_number_parameters 207
_refine_ls_number_reflns 3172
_refine_ls_number_restraints 0
_refine_ls_restrained_S_all 1.100
_refine_ls_R_factor_all 0.037
_refine_ls_R_factor_gt 0.024
_refine_ls_shift/su_max 0.001
_refine_ls_shift/su_mean 0.000
_refine_ls_structure_factor_coef Fsqd
_refine_ls_weighting_details 'calc w = 1/[\s^2^(Fo^2^)+(0.0275P)^2^+0.4415P] where P=(Fo^2^+2Fc^2^)/3'
_refine_ls_weighting_scheme calc
_refine_ls_wR_factor_gt 0.052
_refine_ls_wR_factor_ref 0.056
_reflns_number_gt 2605
_reflns_number_total 3172
_reflns_threshold_expression I>2\s(I)
_cod_data_source_file bm1496.cif
_cod_data_source_block III
_cod_depositor_comments
;
The following automatic conversions were performed:
'_geom_bond_publ_flag' value 'Y' changed to 'y' according to
'/home/saulius/struct/CIF-dictionaries/cif_core.dic' dictionary named
'cif_core.dic' version 2.4.1 from 2010-06-29 (10 times).

Automatic conversion script
Id: cif_fix_enum 1527 2010-12-29 10:47:43Z saulius 

The following automatic conversions were performed:

'_geom_bond_publ_flag' value 'Y' changed to 'y' according to
/home/saulius/struct/CIF-dictionaries/cif_core.dic dictionary named
'cif_core.dic' version 2.4.1 from 2010-06-29 (10 times).

Automatic conversion script
Id: cif_fix_values 1715 2011-07-08 13:25:40Z adriana 

The following automatic conversions were performed:

'_exptl_crystal_density_meas' value 'not measured' was changed to '?'
- the value is perceived as not measured.

Automatic conversion script
Id: cif_fix_values 3008 2015-01-20 13:52:24Z robertas 
;
_cod_original_cell_volume 1792.1(7)
_cod_original_sg_symbol_H-M 'P 21/n'
_cod_database_code 2012734
_cod_database_fobs_code 2012734

loop_
_symmetry_equiv_pos_as_xyz
'x, y, z'
'-x+1/2, y+1/2, -z+1/2'
'-x, -y, -z'
'x-1/2, -y-1/2, z-1/2'

loop_
_atom_site_label
_atom_site_fract_x
_atom_site_fract_y
_atom_site_fract_z
_atom_site_U_iso_or_equiv
_atom_site_adp_type
_atom_site_calc_flag
_atom_site_refinement_flags
_atom_site_occupancy
_atom_site_disorder_assembly
_atom_site_disorder_group
_atom_site_type_symbol
Ru 0.53074(2) 0.208586(13) 0.242271(13) 0.03617(8) Uani d . 1 . . Ru
C1 0.7361(3) 0.2891(2) 0.3012(2) 0.0548(7) Uani d . 1 . . C
H1 0.7674 0.2920 0.3639 0.066 Uiso calc R 1 . . H
C2 0.7837(3) 0.2213(2) 0.2410(2) 0.0625(8) Uani d . 1 . . C
H2 0.8544 0.1728 0.2573 0.075 Uiso calc R 1 . . H
C3 0.7065(3) 0.2387(2) 0.1520(2) 0.0555(7) Uani d . 1 . . C
H3 0.7153 0.2028 0.1002 0.067 Uiso calc R 1 . . H
C3a 0.6125(3) 0.32108(17) 0.15565(18) 0.0429(6) Uani d . 1 . . C
C4 0.5081(3) 0.36936(19) 0.08810(18) 0.0500(6) Uani d . 1 . . C
C5 0.4340(3) 0.4458(2) 0.1154(2) 0.0581(8) Uani d . 1 . . C
H5 0.3662 0.4785 0.0722 0.070 Uiso calc R 1 . . H
C6 0.4548(4) 0.47847(19) 0.2063(2) 0.0577(8) Uani d . 1 . . C
H6 0.4012 0.5321 0.2205 0.069 Uiso calc R 1 . . H
C7 0.5503(3) 0.43449(19) 0.2743(2) 0.0504(7) Uani d . 1 . . C
C7a 0.6312(3) 0.35299(17) 0.24904(17) 0.0420(6) Uani d . 1 . . C
C8 0.5734(5) 0.4675(3) 0.3716(2) 0.0812(10) Uani d . 1 . . C
H8A 0.5030 0.5186 0.3785 0.097 Uiso calc R 1 . . H
H8B 0.6795 0.4884 0.3874 0.097 Uiso calc R 1 . . H
H8C 0.5524 0.4168 0.4111 0.097 Uiso calc R 1 . . H
C9 0.4842(5) 0.3333(2) -0.0084(2) 0.0750(10) Uani d . 1 . . C
H9A 0.4047 0.3699 -0.0440 0.090 Uiso calc R 1 . . H
H9B 0.4521 0.2687 -0.0085 0.090 Uiso calc R 1 . . H
H9C 0.5806 0.3383 -0.0343 0.090 Uiso calc R 1 . . H
C10 0.3973(5) 0.0328(2) 0.1115(2) 0.0738(9) Uani d . 1 . . C
H10A 0.3118 -0.0109 0.1023 0.089 Uiso calc R 1 . . H
H10B 0.4946 -0.0009 0.1198 0.089 Uiso calc R 1 . . H
H10C 0.3941 0.0730 0.0590 0.089 Uiso calc R 1 . . H
C11 0.5590(4) -0.01095(19) 0.3149(2) 0.0671(9) Uani d . 1 . . C
H11A 0.6388 0.0077 0.3632 0.080 Uiso calc R 1 . . H
H11B 0.6071 -0.0339 0.2641 0.080 Uiso calc R 1 . . H
H11C 0.4961 -0.0597 0.3365 0.080 Uiso calc R 1 . . H
C12 0.4496(4) 0.1447(2) 0.44619(18) 0.0633(8) Uani d . 1 . . C
H12A 0.3780 0.1060 0.4743 0.076 Uiso calc R 1 . . H
H12B 0.4432 0.2082 0.4673 0.076 Uiso calc R 1 . . H
H12C 0.5544 0.1217 0.4623 0.076 Uiso calc R 1 . . H
C13 0.2228(3) 0.2890(2) 0.3235(2) 0.0608(8) Uani d . 1 . . C
H13A 0.1135 0.2753 0.3228 0.073 Uiso calc R 1 . . H
H13B 0.2347 0.3414 0.2840 0.073 Uiso calc R 1 . . H
H13C 0.2682 0.3041 0.3847 0.073 Uiso calc R 1 . . H
C14 0.1838(4) 0.2167(2) 0.1202(2) 0.0665(9) Uani d . 1 . . C
H14A 0.2110 0.1935 0.0633 0.080 Uiso calc R 1 . . H
H14B 0.1963 0.2837 0.1225 0.080 Uiso calc R 1 . . H
H14C 0.0769 0.2009 0.1253 0.080 Uiso calc R 1 . . H
C15 0.3836(3) 0.09090(17) 0.19428(17) 0.0452(6) Uani d . 1 . . C
C16 0.4577(3) 0.07186(17) 0.28518(18) 0.0432(6) Uani d . 1 . . C
C17 0.4079(3) 0.14192(17) 0.34443(16) 0.0412(6) Uani d . 1 . . C
C18 0.3044(3) 0.20450(17) 0.29048(18) 0.0426(6) Uani d . 1 . . C
C19 0.2890(3) 0.17282(18) 0.19787(18) 0.0442(6) Uani d . 1 . . C

loop_
_atom_site_aniso_label
_atom_site_aniso_U_11
_atom_site_aniso_U_22
_atom_site_aniso_U_33
_atom_site_aniso_U_12
_atom_site_aniso_U_13
_atom_site_aniso_U_23
Ru 0.02903(11) 0.03217(11) 0.04723(12) -0.00019(9) 0.00462(7) 0.00597(9)
C1 0.0354(14) 0.0569(16) 0.0690(18) -0.0093(13) -0.0054(12) 0.0113(15)
C2 0.0302(14) 0.0529(17) 0.104(3) 0.0033(12) 0.0089(15) 0.0148(17)
C3 0.0456(16) 0.0501(16) 0.076(2) -0.0037(13) 0.0291(15) 0.0024(14)
C3a 0.0362(14) 0.0383(13) 0.0565(16) -0.0084(10) 0.0143(12) 0.0065(11)
C4 0.0509(16) 0.0472(15) 0.0526(15) -0.0142(13) 0.0090(12) 0.0125(12)
C5 0.0522(17) 0.0488(16) 0.071(2) -0.0039(14) -0.0013(14) 0.0240(15)
C6 0.0503(17) 0.0347(14) 0.090(2) 0.0030(12) 0.0169(16) 0.0053(14)
C7 0.0475(16) 0.0395(14) 0.0652(17) -0.0092(12) 0.0115(13) -0.0034(12)
C7a 0.0338(13) 0.0386(13) 0.0535(15) -0.0090(10) 0.0053(11) 0.0057(11)
C8 0.090(3) 0.073(2) 0.081(2) -0.006(2) 0.014(2) -0.0219(19)
C9 0.092(3) 0.077(2) 0.0551(19) -0.020(2) 0.0060(17) 0.0109(16)
C10 0.091(3) 0.065(2) 0.066(2) -0.0169(19) 0.0151(18) -0.0122(16)
C11 0.068(2) 0.0430(16) 0.090(2) 0.0106(14) 0.0078(18) 0.0152(15)
C12 0.0618(19) 0.076(2) 0.0507(17) -0.0089(16) 0.0011(14) 0.0086(15)
C13 0.0451(16) 0.0548(17) 0.086(2) 0.0082(14) 0.0212(15) 0.0065(16)
C14 0.0471(17) 0.081(2) 0.0662(18) -0.0093(16) -0.0107(14) 0.0276(17)
C15 0.0481(15) 0.0393(13) 0.0488(14) -0.0118(11) 0.0090(12) -0.0002(11)
C16 0.0425(14) 0.0327(12) 0.0543(15) -0.0027(11) 0.0056(12) 0.0086(11)
C17 0.0366(13) 0.0413(13) 0.0454(13) -0.0050(11) 0.0043(10) 0.0070(11)
C18 0.0334(13) 0.0390(13) 0.0560(15) -0.0031(11) 0.0079(11) 0.0065(12)
C19 0.0333(14) 0.0464(14) 0.0513(15) -0.0089(11) -0.0001(11) 0.0141(11)

loop_
_atom_type_symbol
_atom_type_description
_atom_type_scat_dispersion_real
_atom_type_scat_dispersion_imag
_atom_type_scat_source
C C 0.0033 0.0016 'International Tables Vol C Tables 4.2.6.8 and 6.1.1.4'
H H 0.0000 0.0000 'International Tables Vol C Tables 4.2.6.8 and 6.1.1.4'
Ru Ru -1.2594 0.8363 'International Tables Vol C Tables 4.2.6.8 and 6.1.1.4'

loop_
_geom_angle_atom_site_label_1
_geom_angle_atom_site_label_2
_geom_angle_atom_site_label_3
_geom_angle
C19 Ru C18 38.61(10)
C19 Ru C15 38.57(10)
C18 Ru C15 64.66(10)
C19 Ru C16 64.63(9)
C18 Ru C16 64.57(9)
C15 Ru C16 38.69(9)
C19 Ru C17 64.51(9)
C18 Ru C17 38.47(9)
C15 Ru C17 64.59(9)
C16 Ru C17 38.48(9)
C19 Ru C3 125.31(11)
C18 Ru C3 158.77(11)
C15 Ru C3 112.01(11)
C16 Ru C3 127.24(10)
C17 Ru C3 161.54(10)
C19 Ru C2 159.71(12)
C18 Ru C2 161.18(12)
C15 Ru C2 127.03(11)
C16 Ru C2 113.83(10)
C17 Ru C2 128.17(11)
C3 Ru C2 37.76(12)
C19 Ru C1 160.06(11)
C18 Ru C1 126.85(11)
C15 Ru C1 160.65(11)
C16 Ru C1 127.22(10)
C17 Ru C1 113.26(10)
C3 Ru C1 63.37(12)
C2 Ru C1 37.53(11)
C19 Ru C3a 111.16(9)
C18 Ru C3a 125.19(9)
C15 Ru C3a 125.90(10)
C16 Ru C3a 160.52(10)
C17 Ru C3a 159.30(10)
C3 Ru C3a 37.88(10)
C2 Ru C3a 62.93(11)
C1 Ru C3a 63.29(10)
C19 Ru C7a 125.75(9)
C18 Ru C7a 111.82(9)
C15 Ru C7a 159.53(9)
C16 Ru C7a 160.45(9)
C17 Ru C7a 126.45(10)
C3 Ru C7a 63.30(10)
C2 Ru C7a 62.82(10)
C1 Ru C7a 37.85(9)
C3a Ru C7a 37.78(9)
C2 C1 C7a 108.2(3)
C2 C1 Ru 71.15(16)
C7a C1 Ru 72.47(14)
C2 C1 H1 125.9
C7a C1 H1 125.9
Ru C1 H1 122.1
C1 C2 C3 109.0(3)
C1 C2 Ru 71.32(16)
C3 C2 Ru 71.00(16)
C1 C2 H2 125.5
C3 C2 H2 125.5
Ru C2 H2 123.8
C2 C3 C3a 107.9(3)
C2 C3 Ru 71.24(16)
C3a C3 Ru 72.39(15)
C2 C3 H3 126.0
C3a C3 H3 126.0
Ru C3 H3 122.0
C4 C3a C3 132.5(3)
C4 C3a C7a 119.8(2)
C3 C3a C7a 107.6(2)
C4 C3a Ru 122.07(17)
C3 C3a Ru 69.73(14)
C7a C3a Ru 71.38(13)
C5 C4 C3a 117.3(3)
C5 C4 C9 123.2(3)
C3a C4 C9 119.5(3)
C4 C5 C6 123.0(3)
C4 C5 H5 118.5
C6 C5 H5 118.5
C7 C6 C5 122.6(3)
C7 C6 H6 118.7
C5 C6 H6 118.7
C6 C7 C7a 116.7(3)
C6 C7 C8 123.6(3)
C7a C7 C8 119.8(3)
C7 C7a C1 132.1(3)
C7 C7a C3a 120.6(2)
C1 C7a C3a 107.3(2)
C7 C7a Ru 124.19(18)
C1 C7a Ru 69.68(14)
C3a C7a Ru 70.84(13)
C7 C8 H8A 109.5
C7 C8 H8B 109.5
H8A C8 H8B 109.5
C7 C8 H8C 109.5
H8A C8 H8C 109.5
H8B C8 H8C 109.5
C4 C9 H9A 109.5
C4 C9 H9B 109.5
H9A C9 H9B 109.5
C4 C9 H9C 109.5
H9A C9 H9C 109.5
H9B C9 H9C 109.5
C15 C10 H10A 109.5
C15 C10 H10B 109.5
H10A C10 H10B 109.5
C15 C10 H10C 109.5
H10A C10 H10C 109.5
H10B C10 H10C 109.5
C16 C11 H11A 109.5
C16 C11 H11B 109.5
H11A C11 H11B 109.5
C16 C11 H11C 109.5
H11A C11 H11C 109.5
H11B C11 H11C 109.5
C17 C12 H12A 109.5
C17 C12 H12B 109.5
H12A C12 H12B 109.5
C17 C12 H12C 109.5
H12A C12 H12C 109.5
H12B C12 H12C 109.5
C18 C13 H13A 109.5
C18 C13 H13B 109.5
H13A C13 H13B 109.5
C18 C13 H13C 109.5
H13A C13 H13C 109.5
H13B C13 H13C 109.5
C19 C14 H14A 109.5
C19 C14 H14B 109.5
H14A C14 H14B 109.5
C19 C14 H14C 109.5
H14A C14 H14C 109.5
H14B C14 H14C 109.5
C19 C15 C16 107.8(2)
C19 C15 C10 126.1(3)
C16 C15 C10 126.0(3)
C19 C15 Ru 70.60(14)
C16 C15 Ru 70.74(13)
C10 C15 Ru 126.3(2)
C17 C16 C15 107.9(2)
C17 C16 C11 125.5(2)
C15 C16 C11 126.4(3)
C17 C16 Ru 70.93(13)
C15 C16 Ru 70.57(13)
C11 C16 Ru 127.8(2)
C18 C17 C16 108.1(2)
C18 C17 C12 126.4(2)
C16 C17 C12 125.4(2)
C18 C17 Ru 70.44(14)
C16 C17 Ru 70.59(14)
C12 C17 Ru 127.56(18)
C17 C18 C19 108.0(2)
C17 C18 C13 127.0(2)
C19 C18 C13 124.9(2)
C17 C18 Ru 71.09(14)
C19 C18 Ru 70.65(15)
C13 C18 Ru 124.33(18)
C15 C19 C18 108.1(2)
C15 C19 C14 127.0(3)
C18 C19 C14 124.8(3)
C15 C19 Ru 70.83(14)
C18 C19 Ru 70.74(14)
C14 C19 Ru 126.52(18)

loop_
_geom_bond_atom_site_label_1
_geom_bond_atom_site_label_2
_geom_bond_site_symmetry_2
_geom_bond_distance
_geom_bond_publ_flag
Ru C19 . 2.160(2) y
Ru C18 . 2.161(3) y
Ru C15 . 2.163(2) y
Ru C16 . 2.165(2) y
Ru C17 . 2.169(2) y
Ru C3 . 2.185(3) y
Ru C2 . 2.188(3) y
Ru C1 . 2.190(3) y
Ru C3a . 2.220(2) y
Ru C7a . 2.227(2) y
C1 C2 . 1.408(4) ?
C1 C7a . 1.433(4) ?
C1 H1 . 0.9300 ?
C2 C3 . 1.415(4) ?
C2 H2 . 0.9300 ?
C3 C3a . 1.430(4) ?
C3 H3 . 0.9300 ?
C3a C4 . 1.428(4) ?
C3a C7a . 1.440(4) ?
C4 C5 . 1.349(4) ?
C4 C9 . 1.502(4) ?
C5 C6 . 1.408(4) ?
C5 H5 . 0.9300 ?
C6 C7 . 1.363(4) ?
C6 H6 . 0.9300 ?
C7 C7a . 1.427(4) ?
C7 C8 . 1.498(4) ?
C8 H8A . 0.9600 ?
C8 H8B . 0.9600 ?
C8 H8C . 0.9600 ?
C9 H9A . 0.9600 ?
C9 H9B . 0.9600 ?
C9 H9C . 0.9600 ?
C10 C15 . 1.492(4) ?
C10 H10A . 0.9600 ?
C10 H10B . 0.9600 ?
C10 H10C . 0.9600 ?
C11 C16 . 1.498(3) ?
C11 H11A . 0.9600 ?
C11 H11B . 0.9600 ?
C11 H11C . 0.9600 ?
C12 C17 . 1.498(3) ?
C12 H12A . 0.9600 ?
C12 H12B . 0.9600 ?
C12 H12C . 0.9600 ?
C13 C18 . 1.505(4) ?
C13 H13A . 0.9600 ?
C13 H13B . 0.9600 ?
C13 H13C . 0.9600 ?
C14 C19 . 1.500(3) ?
C14 H14A . 0.9600 ?
C14 H14B . 0.9600 ?
C14 H14C . 0.9600 ?
C15 C19 . 1.427(4) ?
C15 C16 . 1.434(3) ?
C16 C17 . 1.428(4) ?
C17 C18 . 1.427(3) ?
C18 C19 . 1.428(4) ?
